data_2224461
loop_
_publ_author_name
'Seidel, R\"udiger W.'
'Koleva, Bojidarka B.'

_publ_section_title
;
 \b-Cyclodextrin 10.41-hydrate
;
_journal_coeditor_code TK2569
_journal_issue 12
_journal_name_full 'Acta Crystallographica Section E'
_journal_page_first o3162
_journal_page_last o3163
_journal_paper_doi 10.1107/S160053680904865X
_journal_volume 65
_journal_year 2009
_chemical_formula_iupac 'C42 H70 O35, 10.41H2 O'
_chemical_formula_moiety 'C42 H70 O35, 10.41(H2 O)'
_chemical_formula_sum 'C42 H90.82 O45.41'
_chemical_formula_weight 1322.53
_chemical_name_systematic
;
\b-cyclodextrin 10.41-hydrate
;
_space_group_IT_number 4
_symmetry_cell_setting monoclinic
_symmetry_space_group_name_Hall 'P 2yb'
_symmetry_space_group_name_H-M 'P 1 21 1'
_atom_sites_solution_hydrogens geom
_atom_sites_solution_primary
;the initial coordinates of the \b-cyclodextrin scaffold were taken from
 Lindner
& Saenger (1982)
;
_atom_sites_solution_secondary difmap
_audit_creation_method SHELXL-97
_cell_angle_alpha 90
_cell_angle_beta 110.630(2)
_cell_angle_gamma 90
_cell_formula_units_Z 2
_cell_length_a 20.8353(4)
_cell_length_b 9.93970(10)
_cell_length_c 15.2043(3)
_cell_measurement_reflns_used 20832
_cell_measurement_temperature 110(2)
_cell_measurement_theta_max 28.1317
_cell_measurement_theta_min 2.6719
_cell_volume 2946.85(9)
_computing_cell_refinement 'CrysAlis Pro (Oxford Diffraction, 2009)'
_computing_data_collection 'CrysAlis Pro (Oxford Diffraction, 2009)'
_computing_data_reduction 'CrysAlis Pro (Oxford Diffraction, 2009)'
_computing_molecular_graphics 'DIAMOND (Brandenburg, 2009)'
_computing_publication_material 'enCIFer (Allen <i>et al.</i>,  2004)'
_computing_structure_refinement 'SHELXL97 (Sheldrick, 2008)'
_computing_structure_solution
;
initial coordinates of the \b-cyclodextrin scaffold from Lindner & Saenger
(1982)
;
_diffrn_ambient_temperature 110(2)
_diffrn_detector_area_resol_mean 8.4171
_diffrn_measured_fraction_theta_full 0.980
_diffrn_measured_fraction_theta_max 0.980
_diffrn_measurement_device_type 'Oxford Diffraction Xcalibur'
_diffrn_measurement_method '\w scans'
_diffrn_radiation_monochromator graphite
_diffrn_radiation_source 'Enhance (Mo) X-ray Source'
_diffrn_radiation_type MoK\a
_diffrn_radiation_wavelength 0.71073
_diffrn_reflns_av_R_equivalents 0.026
_diffrn_reflns_av_sigmaI/netI 0.029
_diffrn_reflns_limit_h_max 26
_diffrn_reflns_limit_h_min -26
_diffrn_reflns_limit_k_max 12
_diffrn_reflns_limit_k_min -12
_diffrn_reflns_limit_l_max 19
_diffrn_reflns_limit_l_min -19
_diffrn_reflns_number 40031
_diffrn_reflns_theta_full 27.5
_diffrn_reflns_theta_max 27.5
_diffrn_reflns_theta_min 2.9
_exptl_absorpt_coefficient_mu 0.137
_exptl_absorpt_correction_T_max 0.963
_exptl_absorpt_correction_T_min 0.951
_exptl_absorpt_correction_type multi-scan
_exptl_absorpt_process_details
;
(ABSPACK in CrysAlis Pro; Oxford Diffraction, 2009)
;
_exptl_crystal_colour colourless
_exptl_crystal_density_diffrn 1.490
_exptl_crystal_density_method 'not measured'
_exptl_crystal_description prism
_exptl_crystal_F_000 1412
_exptl_crystal_size_max 0.37
_exptl_crystal_size_mid 0.33
_exptl_crystal_size_min 0.28
_refine_diff_density_max 0.39
_refine_diff_density_min -0.24
_refine_ls_extinction_method none
_refine_ls_goodness_of_fit_ref 0.99
_refine_ls_hydrogen_treatment mixed
_refine_ls_matrix_type full
_refine_ls_number_parameters 868
_refine_ls_number_reflns 7019
_refine_ls_number_restraints 36
_refine_ls_restrained_S_all 0.99
_refine_ls_R_factor_all 0.038
_refine_ls_R_factor_gt 0.032
_refine_ls_shift/su_max 0.001
_refine_ls_shift/su_mean 0.000
_refine_ls_structure_factor_coef Fsqd
_refine_ls_weighting_details 'calc w=1/[\s^2^(Fo^2^)+(0.0578P)^2^] where P=(Fo^2^+2Fc^2^)/3'
_refine_ls_weighting_scheme calc
_refine_ls_wR_factor_gt 0.080
_refine_ls_wR_factor_ref 0.081
_reflns_number_gt 6090
_reflns_number_total 7019
_reflns_threshold_expression I>2\s(I)
_cod_data_source_file tk2569.cif
_cod_data_source_block I
_cod_original_cell_volume 2946.84(9)
_cod_original_sg_symbol_H-M 'P 21'
_cod_database_code 2224461
_cod_database_fobs_code 2224461

loop_
_symmetry_equiv_pos_as_xyz
'x, y, z'
'-x, y+1/2, -z'

loop_
_atom_site_type_symbol
_atom_site_label
_atom_site_fract_x
_atom_site_fract_y
_atom_site_fract_z
_atom_site_U_iso_or_equiv
_atom_site_adp_type
_atom_site_calc_flag
_atom_site_refinement_flags
_atom_site_occupancy
_atom_site_disorder_assembly
_atom_site_disorder_group
O O1 0.43109(9) 0.4795(2) 0.06964(12) 0.0237(4) Uani d . 1 . .
H H1A 0.4451 0.4043 0.0941 0.028 Uiso calc R 1 . .
O O2 0.41763(9) 0.4374(2) -0.12954(12) 0.0238(4) Uani d . 1 . .
H H2A 0.3885 0.3942 -0.1142 0.029 Uiso calc R 1 . .
O O3 0.54177(8) 0.39543(17) -0.15508(11) 0.0154(3) Uani d . 1 . .
O O4 0.59435(9) 0.59993(18) 0.05896(11) 0.0207(4) Uani d . 1 A .
O O5 0.64406(13) 0.6978(2) -0.07616(17) 0.0368(7) Uani d PDU 0.917(5) A 1
H H5A 0.6758 0.7505 -0.0465 0.044 Uiso calc PR 0.917(5) A 1
C C6 0.65945(15) 0.5684(3) -0.03927(19) 0.0294(6) Uani d PDU 0.917(5) A 1
H H6A 0.7026 0.5711 0.0158 0.035 Uiso calc PR 0.917(5) A 1
H H6B 0.6669 0.5091 -0.0871 0.035 Uiso calc PR 0.917(5) A 1
O O5' 0.7150(11) 0.620(3) 0.0298(15) 0.040(5) Uani d PDU 0.083(5) A 2
H H5' 0.7025 0.6822 0.0573 0.059 Uiso calc PR 0.083(5) A 2
C C6' 0.65945(15) 0.5684(3) -0.03927(19) 0.0294(6) Uani d P 0.083(5) A 2
H H6A' 0.6756 0.4974 -0.0722 0.035 Uiso calc PR 0.083(5) A 2
H H6B' 0.6391 0.6408 -0.0854 0.035 Uiso calc PR 0.083(5) A 2
O O6 0.58391(8) 0.16416(19) 0.41646(12) 0.0189(4) Uani d . 1 . .
H H6C 0.6091 0.1016 0.4102 0.023 Uiso calc R 1 . .
O O7 0.49901(9) 0.3003(2) 0.24149(13) 0.0260(4) Uani d . 1 . .
H H7A 0.4845 0.3179 0.2853 0.031 Uiso calc R 1 . .
O O8 0.57078(8) 0.42611(17) 0.14463(11) 0.0157(3) Uani d . 1 . .
O O9 0.70256(8) 0.41357(17) 0.38138(11) 0.0166(4) Uani d . 1 . .
O O11 0.77159(9) -0.27659(17) 0.45930(12) 0.0177(4) Uani d . 1 . .
H H11A 0.7667 -0.3267 0.5010 0.021 Uiso calc R 1 . .
O O12 0.66776(8) -0.06812(18) 0.43729(12) 0.0178(4) Uani d . 1 . .
H H12C 0.6448 -0.1177 0.3926 0.021 Uiso calc R 1 . .
O O13 0.70736(8) 0.18126(17) 0.39046(11) 0.0146(3) Uani d . 1 . .
O O14 0.87332(8) 0.03010(17) 0.53239(11) 0.0152(3) Uani d . 1 . .
O O15 0.84497(9) 0.26449(19) 0.60728(12) 0.0232(4) Uani d . 1 . .
H H15A 0.8597 0.3377 0.6346 0.028 Uiso calc R 1 . .
O O16 0.92260(9) -0.49406(17) 0.26437(12) 0.0186(4) Uani d . 1 . .
H H16A 0.9550 -0.5406 0.2600 0.022 Uiso calc R 1 . .
O O17 0.87877(8) -0.40676(18) 0.41115(11) 0.0179(4) Uani d . 1 . .
H H17A 0.8453 -0.3770 0.4238 0.022 Uiso calc R 1 . .
O O18 0.86032(8) -0.11803(17) 0.40904(11) 0.0139(3) Uani d . 1 . .
O O19 0.99620(8) -0.15637(17) 0.31140(11) 0.0154(3) Uani d . 1 . .
O O20 0.99809(10) 0.12933(19) 0.33502(15) 0.0297(4) Uani d . 1 . .
H H20A 0.9622 0.1707 0.3035 0.045 Uiso calc R 1 . .
O O21 0.79734(9) -0.43799(18) -0.12551(11) 0.0195(4) Uani d . 1 . .
H H21A 0.7657 -0.3839 -0.1532 0.023 Uiso calc R 1 . .
O O22 0.85197(9) -0.47175(18) 0.07245(12) 0.0198(4) Uani d . 1 . .
H H22A 0.8666 -0.4645 0.1313 0.024 Uiso calc R 1 . .
O O23 0.91264(8) -0.24262(17) 0.17883(11) 0.0150(3) Uani d . 1 . .
O O24 0.91996(8) -0.15919(18) -0.05281(11) 0.0175(4) Uani d . 1 . .
O O25 1.04195(9) -0.1142(2) 0.11668(12) 0.0235(4) Uani d . 1 . .
H H25A 1.0516 -0.1317 0.0687 0.028 Uiso calc R 1 . .
O O26 0.57670(8) -0.12304(18) -0.36578(12) 0.0212(4) Uani d . 1 . .
H H26A 0.5657 -0.1960 -0.3951 0.025 Uiso calc R 1 . .
O O27 0.68202(9) -0.29122(18) -0.23675(13) 0.0230(4) Uani d . 1 . .
H H27A 0.6554 -0.3069 -0.2073 0.035 Uiso calc R 1 . .
O O28 0.80158(8) -0.15711(17) -0.12746(11) 0.0147(3) Uani d . 1 . .
O O29 0.73057(8) 0.07842(18) -0.32427(11) 0.0159(3) Uani d . 1 . .
O O30 0.87316(9) 0.0327(2) -0.27399(13) 0.0238(4) Uani d . 1 . .
H H30C 0.8677 0.0859 -0.3190 0.036(9) Uiso calc R 1 . .
O O31 0.42147(8) 0.30039(18) -0.29183(12) 0.0194(4) Uani d . 1 . .
H H31A 0.4242 0.3384 -0.2413 0.023 Uiso calc R 1 . .
O O32 0.48828(8) 0.09599(17) -0.36044(11) 0.0174(3) Uani d . 1 . .
H H32A 0.5137 0.0286 -0.3554 0.021 Uiso calc R 1 . .
O O33 0.63304(8) 0.11283(16) -0.28602(11) 0.0137(3) Uani d . 1 . .
O O34 0.58413(8) 0.46343(16) -0.27119(11) 0.0153(3) Uani d . 1 . .
O O35 0.65236(8) 0.44776(18) -0.39480(11) 0.0178(4) Uani d . 1 . .
H H35A 0.6216 0.5041 -0.3976 0.021 Uiso calc R 1 . .
O O36 0.70072(9) 0.65475(19) 0.26713(13) 0.0251(4) Uani d . 1 . .
H H36 0.7188 0.6715 0.3248 0.030 Uiso calc R 1 . .
C C1 0.54900(12) 0.5510(3) 0.10087(16) 0.0164(5) Uani d . 1 . .
H H1 0.5462 0.6171 0.1489 0.020 Uiso calc R 1 . .
C C2 0.47733(12) 0.5308(3) 0.02720(16) 0.0170(5) Uani d . 1 . .
H H2 0.4599 0.6208 -0.0002 0.020 Uiso calc R 1 . .
C C3 0.48101(11) 0.4415(3) -0.05196(15) 0.0163(5) Uani d . 1 . .
H H3 0.4935 0.3481 -0.0274 0.020 Uiso calc R 1 . .
C C4 0.53467(12) 0.4933(2) -0.08968(16) 0.0162(5) Uani d . 1 A .
H H4 0.5197 0.5815 -0.1221 0.019 Uiso calc R 1 . .
C C5 0.60351(12) 0.5095(3) -0.00976(16) 0.0181(5) Uani d . 1 . .
H H5 0.6187 0.4199 0.0202 0.022 Uiso calc R 1 A 1
C C7 0.68164(12) 0.2994(2) 0.41849(16) 0.0161(5) Uani d . 1 . .
H H7 0.6998 0.3052 0.4886 0.019 Uiso calc R 1 . .
C C8 0.60300(12) 0.2877(3) 0.38360(16) 0.0159(5) Uani d . 1 . .
H H8 0.5850 0.3637 0.4113 0.019 Uiso calc R 1 . .
C C9 0.57234(12) 0.2998(3) 0.27719(16) 0.0160(5) Uani d . 1 . .
H H9 0.5878 0.2200 0.2499 0.019 Uiso calc R 1 . .
C C10 0.60044(12) 0.4254(3) 0.24549(15) 0.0157(5) Uani d . 1 . .
H H10 0.5866 0.5080 0.2719 0.019 Uiso calc R 1 . .
C C11 0.67885(12) 0.4133(3) 0.28019(16) 0.0164(5) Uani d . 1 . .
H H11 0.6908 0.3246 0.2590 0.020 Uiso calc R 1 . .
C C12 0.71698(13) 0.5221(3) 0.24961(18) 0.0209(5) Uani d . 1 . .
H H12A 0.7668 0.5079 0.2822 0.025 Uiso calc R 1 . .
H H12B 0.7073 0.5122 0.1813 0.025 Uiso calc R 1 . .
C C13 0.85802(12) -0.1031(2) 0.49974(16) 0.0142(5) Uani d . 1 . .
H H13 0.8922 -0.1654 0.5436 0.017 Uiso calc R 1 . .
C C14 0.78611(12) -0.1431(2) 0.49470(16) 0.0151(5) Uani d . 1 . .
H H14 0.7839 -0.1397 0.5593 0.018 Uiso calc R 1 . .
C C15 0.73386(11) -0.0454(2) 0.43193(16) 0.0142(5) Uani d . 1 . .
H H15 0.7313 -0.0574 0.3655 0.017 Uiso calc R 1 . .
C C16 0.75377(11) 0.0987(2) 0.46217(16) 0.0140(5) Uani d . 1 . .
H H16 0.7475 0.1162 0.5234 0.017 Uiso calc R 1 . .
C C17 0.82787(12) 0.1293(2) 0.47187(16) 0.0142(5) Uani d . 1 . .
H H17 0.8322 0.1264 0.4084 0.017 Uiso calc R 1 . .
C C18 0.85261(13) 0.2635(3) 0.51694(17) 0.0188(5) Uani d . 1 . .
H H18A 0.9013 0.2770 0.5244 0.023 Uiso calc R 1 . .
H H18B 0.8253 0.3369 0.4772 0.023 Uiso calc R 1 . .
C C19 0.97083(12) -0.2731(2) 0.25883(16) 0.0146(5) Uani d . 1 . .
H H19 1.0073 -0.3129 0.2382 0.018 Uiso calc R 1 . .
C C20 0.94960(12) -0.3762(2) 0.31866(16) 0.0152(5) Uani d . 1 . .
H H20 0.9903 -0.4010 0.3749 0.018 Uiso calc R 1 . .
C C21 0.89510(11) -0.3156(2) 0.35013(15) 0.0138(5) Uani d . 1 . .
H H21 0.8530 -0.3000 0.2936 0.017 Uiso calc R 1 . .
C C22 0.91912(11) -0.1811(2) 0.39884(15) 0.0129(5) Uani d . 1 . .
H H22 0.9551 -0.1961 0.4620 0.016 Uiso calc R 1 . .
C C23 0.94635(11) -0.0876(2) 0.34095(16) 0.0139(5) Uani d . 1 . .
H H23 0.9074 -0.0573 0.2842 0.017 Uiso calc R 1 . .
C C24 0.98264(13) 0.0341(3) 0.39539(18) 0.0198(5) Uani d . 1 . .
H H24A 0.9532 0.0773 0.4261 0.024 Uiso calc R 1 . .
H H24B 1.0257 0.0054 0.4451 0.024 Uiso calc R 1 . .
C C25 0.86255(12) -0.2313(2) -0.11112(16) 0.0152(5) Uani d . 1 . .
H H25 0.8683 -0.2489 -0.1727 0.018 Uiso calc R 1 . .
C C26 0.85543(12) -0.3653(2) -0.06681(16) 0.0162(5) Uani d . 1 . .
H H26 0.8971 -0.4200 -0.0604 0.019 Uiso calc R 1 . .
C C27 0.85369(12) -0.3433(2) 0.03141(16) 0.0150(5) Uani d . 1 . .
H H27 0.8115 -0.2916 0.0270 0.018 Uiso calc R 1 . .
C C28 0.91664(12) -0.2633(2) 0.08818(16) 0.0143(5) Uani d . 1 . .
H H28 0.9589 -0.3157 0.0942 0.017 Uiso calc R 1 . .
C C29 0.91743(12) -0.1305(3) 0.03929(16) 0.0166(5) Uani d . 1 . .
H H29 0.8745 -0.0795 0.0321 0.020 Uiso calc R 1 . .
C C30 0.97906(12) -0.0434(3) 0.08994(18) 0.0206(5) Uani d . 1 . .
H H30A 0.9807 0.0323 0.0485 0.025 Uiso calc R 1 . .
H H30B 0.9734 -0.0050 0.1468 0.025 Uiso calc R 1 . .
C C31 0.66024(11) 0.0500(2) -0.34856(16) 0.0147(5) Uani d . 1 . .
H H31 0.6349 0.0818 -0.4141 0.018 Uiso calc R 1 . .
C C32 0.64881(12) -0.1005(3) -0.34219(16) 0.0163(5) Uani d . 1 . .
H H32 0.6648 -0.1489 -0.3883 0.020 Uiso calc R 1 . .
C C33 0.68954(12) -0.1496(2) -0.24365(16) 0.0156(5) Uani d . 1 . .
H H33 0.6725 -0.1033 -0.1977 0.019 Uiso calc R 1 . .
C C34 0.76454(12) -0.1134(2) -0.22174(15) 0.0135(5) Uani d . 1 . .
H H34 0.7824 -0.1603 -0.2666 0.016 Uiso calc R 1 . .
C C35 0.77121(11) 0.0386(2) -0.22966(16) 0.0148(5) Uani d . 1 . .
H H35 0.7525 0.0837 -0.1850 0.018 Uiso calc R 1 . .
C C36 0.84314(12) 0.0888(3) -0.21093(17) 0.0185(5) Uani d . 1 . .
H H36A 0.8422 0.1881 -0.2169 0.022 Uiso calc R 1 . .
H H36B 0.8721 0.0659 -0.1456 0.022 Uiso calc R 1 . .
C C37 0.52490(12) 0.4371(2) -0.24926(15) 0.0144(5) Uani d . 1 . .
H H37 0.4964 0.5206 -0.2598 0.017 Uiso calc R 1 . .
C C38 0.48255(11) 0.3247(2) -0.31085(16) 0.0145(5) Uani d . 1 . .
H H38 0.4692 0.3534 -0.3780 0.017 Uiso calc R 1 . .
C C39 0.52559(12) 0.1989(2) -0.29771(16) 0.0139(5) Uani d . 1 . .
H H39 0.5379 0.1666 -0.2315 0.017 Uiso calc R 1 . .
C C40 0.59077(11) 0.2293(2) -0.31679(16) 0.0125(4) Uani d . 1 . .
H H40 0.5799 0.2433 -0.3856 0.015 Uiso calc R 1 . .
C C41 0.62916(12) 0.3508(2) -0.26224(16) 0.0138(5) Uani d . 1 . .
H H41 0.6515 0.3266 -0.1944 0.017 Uiso calc R 1 . .
C C42 0.68285(12) 0.3999(2) -0.30030(16) 0.0157(5) Uani d . 1 . .
H H42A 0.7096 0.4734 -0.2599 0.019 Uiso calc R 1 . .
H H42B 0.7149 0.3255 -0.2986 0.019 Uiso calc R 1 . .
O O37 0.45907(9) 0.13938(19) 0.45062(12) 0.0208(4) Uani d D 1 . .
H H37A 0.4952(11) 0.126(3) 0.4413(19) 0.025 Uiso d D 1 . .
H H37B 0.4700(14) 0.134(3) 0.5099(13) 0.025 Uiso d D 1 . .
O O38 1.02376(10) 0.3565(2) 0.23620(13) 0.0248(4) Uani d D 1 . .
H H38A 1.0311(15) 0.290(2) 0.271(2) 0.030 Uiso d D 1 . .
H H38B 1.0561(13) 0.409(3) 0.250(2) 0.030 Uiso d D 1 . .
O O39 0.92858(10) 0.3215(2) 0.04040(14) 0.0299(4) Uani d D 1 . .
H H39A 0.9075(15) 0.387(3) 0.055(2) 0.036 Uiso d D 1 . .
H H39B 0.9646(12) 0.311(3) 0.0898(17) 0.036 Uiso d D 1 . .
O O40 0.75974(10) -0.3861(2) 0.60776(14) 0.0293(4) Uani d D 1 . .
H H40A 0.7851(14) -0.456(3) 0.607(2) 0.035 Uiso d D 1 . .
H H40B 0.7227(11) -0.433(3) 0.599(2) 0.035 Uiso d D 1 . .
O O41 1.11226(10) 0.0083(2) 0.28708(14) 0.0282(4) Uani d D 1 . .
H H41A 1.0788(13) 0.038(3) 0.300(2) 0.034 Uiso d D 1 . .
H H41B 1.0977(15) -0.029(3) 0.2341(16) 0.034 Uiso d D 1 . .
O O42 0.77658(12) 0.2871(2) -0.07080(17) 0.0400(5) Uani d D 1 . .
H H42C 0.7787(17) 0.367(2) -0.090(2) 0.048 Uiso d D 1 . .
H H42D 0.8137(12) 0.263(4) -0.036(2) 0.048 Uiso d D 1 . .
O O43 0.87096(13) 0.2433(3) 0.2749(2) 0.0585(7) Uani d . 1 . .
O O44 0.74718(14) 0.1038(3) 0.1869(2) 0.0523(8) Uani d P 0.903(5) . .
O O44' 0.7000(14) 0.109(3) 0.1997(19) 0.0523(8) Uani d P 0.097(5) . .
O O45 0.70193(13) -0.1792(3) 0.1178(2) 0.0287(7) Uani d P 0.803(6) . .
O O45' 0.7106(6) -0.1310(13) 0.1604(9) 0.0287(7) Uani d P 0.197(6) . .
O O46 0.68237(15) 0.1660(4) 0.0002(3) 0.0502(11) Uani d P 0.884(9) . .
O O46' 0.6883(13) 0.103(3) -0.033(2) 0.0502(11) Uani d P 0.116(9) . .
O O47 0.7268(7) 0.8957(15) -0.0091(10) 0.044(5) Uiso d P 0.167(9) . .
O O48 0.8452(15) 0.143(3) 0.068(2) 0.043(11) Uiso d P 0.081(8) . .
O O49 0.7843(16) 0.013(3) 0.120(2) 0.030(12) Uiso d P 0.062(8) . .
O O50 0.8898(15) 0.167(3) 0.164(2) 0.022(11) Uiso d P 0.060(8) . .
O O51 0.744(3) 0.337(5) 0.111(3) 0.029(18) Uiso d P 0.039(8) . .

loop_
_atom_site_aniso_label
_atom_site_aniso_U_11
_atom_site_aniso_U_22
_atom_site_aniso_U_33
_atom_site_aniso_U_12
_atom_site_aniso_U_13
_atom_site_aniso_U_23
O1 0.0206(9) 0.0320(11) 0.0213(9) 0.0035(8) 0.0110(8) -0.0001(8)
O2 0.0146(8) 0.0375(11) 0.0167(9) 0.0022(8) 0.0023(7) -0.0030(8)
O3 0.0204(8) 0.0150(8) 0.0118(7) 0.0038(7) 0.0069(6) 0.0017(6)
O4 0.0256(9) 0.0228(9) 0.0144(8) -0.0058(8) 0.0081(7) -0.0017(7)
O5 0.0467(15) 0.0275(13) 0.0468(15) -0.0080(11) 0.0296(12) 0.0026(11)
C6 0.0291(15) 0.0368(16) 0.0245(14) -0.0102(13) 0.0123(12) -0.0028(12)
O5' 0.027(8) 0.047(9) 0.041(9) -0.010(8) 0.007(7) 0.001(8)
C6' 0.0291(15) 0.0368(16) 0.0245(14) -0.0102(13) 0.0123(12) -0.0028(12)
O6 0.0178(8) 0.0206(9) 0.0211(9) 0.0032(7) 0.0105(7) 0.0046(7)
O7 0.0140(8) 0.0407(11) 0.0233(9) 0.0001(8) 0.0064(7) 0.0040(8)
O8 0.0183(8) 0.0170(8) 0.0108(8) 0.0007(7) 0.0040(6) -0.0001(7)
O9 0.0181(8) 0.0151(8) 0.0139(8) -0.0009(7) 0.0022(7) -0.0002(7)
O11 0.0233(9) 0.0139(8) 0.0186(9) -0.0024(7) 0.0108(7) 0.0014(7)
O12 0.0117(8) 0.0208(9) 0.0222(9) -0.0050(7) 0.0076(7) -0.0038(7)
O13 0.0135(8) 0.0162(8) 0.0116(7) 0.0030(7) 0.0014(6) 0.0004(6)
O14 0.0124(8) 0.0178(8) 0.0135(8) 0.0002(7) 0.0022(6) 0.0000(7)
O15 0.0275(10) 0.0203(9) 0.0218(9) -0.0042(8) 0.0087(8) -0.0072(7)
O16 0.0202(9) 0.0157(8) 0.0190(8) 0.0029(7) 0.0059(7) -0.0017(7)
O17 0.0179(8) 0.0180(9) 0.0205(8) 0.0006(7) 0.0099(7) 0.0040(7)
O18 0.0115(8) 0.0187(9) 0.0121(7) 0.0017(7) 0.0048(6) 0.0017(6)
O19 0.0112(8) 0.0188(8) 0.0176(8) -0.0009(7) 0.0068(6) -0.0027(7)
O20 0.0291(10) 0.0207(10) 0.0408(11) -0.0065(8) 0.0140(9) 0.0032(8)
O21 0.0190(9) 0.0173(9) 0.0159(8) 0.0014(7) -0.0016(7) -0.0001(7)
O22 0.0260(9) 0.0171(9) 0.0135(8) -0.0046(8) 0.0034(7) 0.0003(7)
O23 0.0124(8) 0.0206(9) 0.0113(8) 0.0028(7) 0.0032(6) -0.0001(7)
O24 0.0137(8) 0.0253(9) 0.0125(8) -0.0029(7) 0.0032(6) 0.0035(7)
O25 0.0164(8) 0.0309(11) 0.0211(9) -0.0048(8) 0.0040(7) 0.0014(8)
O26 0.0126(8) 0.0187(9) 0.0267(9) -0.0005(7) 0.0002(7) -0.0049(7)
O27 0.0184(9) 0.0159(9) 0.0314(10) -0.0015(7) 0.0047(8) 0.0052(8)
O28 0.0140(8) 0.0190(8) 0.0108(7) 0.0036(7) 0.0043(6) 0.0025(6)
O29 0.0122(8) 0.0206(9) 0.0151(8) 0.0015(7) 0.0048(6) 0.0050(7)
O30 0.0195(9) 0.0308(11) 0.0241(9) 0.0047(8) 0.0115(7) 0.0090(8)
O31 0.0135(8) 0.0268(10) 0.0194(8) 0.0015(7) 0.0075(7) -0.0013(7)
O32 0.0146(8) 0.0156(8) 0.0216(8) -0.0011(7) 0.0058(7) -0.0012(7)
O33 0.0156(8) 0.0132(8) 0.0130(8) 0.0046(7) 0.0059(6) 0.0029(6)
O34 0.0174(8) 0.0130(8) 0.0177(8) 0.0011(7) 0.0091(7) 0.0014(7)
O35 0.0177(8) 0.0200(9) 0.0171(8) 0.0030(7) 0.0077(7) 0.0030(7)
O36 0.0263(10) 0.0214(10) 0.0235(9) -0.0020(8) 0.0039(8) 0.0031(8)
C1 0.0205(12) 0.0173(12) 0.0136(11) -0.0005(10) 0.0086(9) -0.0013(9)
C2 0.0204(12) 0.0170(12) 0.0155(11) 0.0029(10) 0.0088(10) -0.0004(9)
C3 0.0151(11) 0.0195(12) 0.0124(11) 0.0032(10) 0.0023(9) -0.0003(9)
C4 0.0202(12) 0.0149(12) 0.0140(11) 0.0035(10) 0.0065(9) 0.0003(9)
C5 0.0198(12) 0.0225(13) 0.0134(11) -0.0017(10) 0.0076(10) -0.0016(10)
C7 0.0167(11) 0.0175(12) 0.0125(11) 0.0009(10) 0.0031(9) -0.0011(9)
C8 0.0149(11) 0.0175(12) 0.0153(11) 0.0032(10) 0.0054(9) 0.0018(9)
C9 0.0123(11) 0.0217(12) 0.0142(11) 0.0007(10) 0.0049(9) -0.0013(10)
C10 0.0154(11) 0.0199(12) 0.0108(11) 0.0011(10) 0.0033(9) -0.0008(9)
C11 0.0148(11) 0.0184(12) 0.0147(11) -0.0011(10) 0.0035(9) -0.0022(9)
C12 0.0160(12) 0.0268(14) 0.0175(12) -0.0034(11) 0.0032(10) 0.0008(10)
C13 0.0139(11) 0.0178(12) 0.0110(10) 0.0023(9) 0.0045(9) 0.0003(9)
C14 0.0166(11) 0.0160(11) 0.0144(11) -0.0012(9) 0.0075(9) 0.0000(9)
C15 0.0104(10) 0.0190(12) 0.0139(11) -0.0009(9) 0.0053(9) 0.0007(9)
C16 0.0119(11) 0.0163(12) 0.0130(10) 0.0001(9) 0.0036(8) 0.0017(9)
C17 0.0130(11) 0.0169(12) 0.0120(10) 0.0005(9) 0.0037(9) 0.0012(9)
C18 0.0182(12) 0.0176(12) 0.0194(12) -0.0037(10) 0.0051(10) -0.0018(10)
C19 0.0115(11) 0.0177(12) 0.0135(11) 0.0015(9) 0.0030(9) -0.0014(9)
C20 0.0150(11) 0.0159(12) 0.0130(11) 0.0016(9) 0.0029(9) 0.0000(9)
C21 0.0121(10) 0.0164(12) 0.0123(10) -0.0004(9) 0.0036(9) 0.0019(9)
C22 0.0093(10) 0.0162(12) 0.0127(10) 0.0020(9) 0.0030(8) 0.0001(9)
C23 0.0114(10) 0.0157(11) 0.0155(11) -0.0005(9) 0.0058(9) -0.0011(9)
C24 0.0168(12) 0.0188(12) 0.0252(13) -0.0043(10) 0.0093(10) -0.0028(10)
C25 0.0127(11) 0.0206(13) 0.0125(11) 0.0006(9) 0.0045(9) 0.0015(9)
C26 0.0160(11) 0.0164(12) 0.0144(11) 0.0030(9) 0.0031(9) -0.0005(9)
C27 0.0157(11) 0.0140(11) 0.0148(11) -0.0001(9) 0.0049(9) 0.0007(9)
C28 0.0137(11) 0.0166(11) 0.0129(11) 0.0001(9) 0.0049(9) -0.0015(9)
C29 0.0157(12) 0.0186(12) 0.0144(11) -0.0010(10) 0.0040(9) 0.0000(9)
C30 0.0198(12) 0.0188(13) 0.0212(12) -0.0037(10) 0.0046(10) 0.0033(10)
C31 0.0124(11) 0.0181(12) 0.0135(11) 0.0039(9) 0.0045(9) 0.0000(9)
C32 0.0118(11) 0.0179(12) 0.0171(11) 0.0010(9) 0.0023(9) -0.0025(10)
C33 0.0173(12) 0.0120(11) 0.0177(11) -0.0014(9) 0.0065(9) 0.0006(9)
C34 0.0143(11) 0.0163(12) 0.0099(10) 0.0020(9) 0.0041(8) 0.0015(9)
C35 0.0139(11) 0.0160(12) 0.0137(11) 0.0028(9) 0.0039(9) 0.0018(9)
C36 0.0173(12) 0.0161(12) 0.0207(12) -0.0007(10) 0.0051(9) 0.0033(10)
C37 0.0154(11) 0.0177(12) 0.0123(10) 0.0048(9) 0.0076(9) 0.0036(9)
C38 0.0107(11) 0.0201(12) 0.0135(11) 0.0022(9) 0.0053(9) 0.0031(9)
C39 0.0138(11) 0.0143(11) 0.0124(10) -0.0004(9) 0.0033(9) 0.0006(9)
C40 0.0120(11) 0.0121(11) 0.0141(11) 0.0028(9) 0.0053(9) 0.0025(9)
C41 0.0153(11) 0.0132(11) 0.0118(10) 0.0019(9) 0.0035(9) 0.0011(9)
C42 0.0157(11) 0.0137(11) 0.0163(11) -0.0007(9) 0.0039(9) -0.0001(9)
O37 0.0183(9) 0.0247(10) 0.0182(9) 0.0013(8) 0.0051(7) -0.0002(7)
O38 0.0228(10) 0.0224(10) 0.0311(11) -0.0006(8) 0.0118(8) 0.0028(8)
O39 0.0258(10) 0.0335(12) 0.0287(10) 0.0057(9) 0.0074(8) -0.0002(9)
O40 0.0235(10) 0.0296(11) 0.0358(11) -0.0020(9) 0.0115(9) 0.0132(9)
O41 0.0213(10) 0.0391(12) 0.0237(10) -0.0036(9) 0.0074(8) -0.0022(9)
O42 0.0337(12) 0.0314(12) 0.0432(13) -0.0093(10) -0.0011(10) 0.0006(11)
O43 0.0398(14) 0.0378(14) 0.094(2) -0.0030(11) 0.0194(14) 0.0242(14)
O44 0.0400(16) 0.0510(17) 0.0615(18) -0.0047(14) 0.0123(13) -0.0022(14)
O44' 0.0400(16) 0.0510(17) 0.0615(18) -0.0047(14) 0.0123(13) -0.0022(14)
O45 0.0278(12) 0.0282(16) 0.0290(16) -0.0001(11) 0.0088(12) 0.0024(12)
O45' 0.0278(12) 0.0282(16) 0.0290(16) -0.0001(11) 0.0088(12) 0.0024(12)
O46 0.0424(15) 0.046(2) 0.055(2) -0.0070(15) 0.0087(14) 0.0050(17)
O46' 0.0424(15) 0.046(2) 0.055(2) -0.0070(15) 0.0087(14) 0.0050(17)

loop_
_atom_type_symbol
_atom_type_description
_atom_type_scat_dispersion_real
_atom_type_scat_dispersion_imag
_atom_type_scat_source
C C 0.0033 0.0016 'International Tables Vol C Tables 4.2.6.8 and 6.1.1.4'
H H 0.0000 0.0000 'International Tables Vol C Tables 4.2.6.8 and 6.1.1.4'
O O 0.0106 0.0060 'International Tables Vol C Tables 4.2.6.8 and 6.1.1.4'

loop_
_geom_angle_atom_site_label_1
_geom_angle_atom_site_label_2
_geom_angle_atom_site_label_3
_geom_angle_site_symmetry_1
_geom_angle_site_symmetry_3
_geom_angle
_geom_angle_publ_flag
C2 O1 H1A . . 109.5 ?
C3 O2 H2A . . 109.5 ?
C37 O3 C4 . . 117.01(18) ?
C1 O4 C5 . . 113.34(18) ?
C6 O5 H5A . . 109.5 ?
O5 C6 C5 . . 112.7(2) ?
O5 C6 H6A . . 109.1 ?
C5 C6 H6A . . 109.1 ?
O5 C6 H6B . . 109.1 ?
C5 C6 H6B . . 109.1 ?
H6A C6 H6B . . 107.8 ?
C8 O6 H6C . . 109.5 ?
C9 O7 H7A . . 109.5 ?
C1 O8 C10 . . 117.08(18) ?
C7 O9 C11 . . 112.94(18) ?
C14 O11 H11A . . 109.5 ?
C15 O12 H12C . . 109.5 ?
C7 O13 C16 . . 118.09(17) ?
C13 O14 C17 . . 113.50(17) ?
C18 O15 H15A . . 109.5 ?
C20 O16 H16A . . 109.5 ?
C21 O17 H17A . . 109.5 ?
C13 O18 C22 . . 118.62(16) ?
C19 O19 C23 . . 113.68(17) ?
C24 O20 H20A . . 109.5 ?
C26 O21 H21A . . 109.5 ?
C27 O22 H22A . . 109.5 ?
C19 O23 C28 . . 118.45(17) ?
C25 O24 C29 . . 113.37(17) ?
C30 O25 H25A . . 109.5 ?
C32 O26 H26A . . 109.5 ?
C33 O27 H27A . . 109.5 ?
C25 O28 C34 . . 117.86(17) ?
C31 O29 C35 . . 113.41(17) ?
C36 O30 H30C . . 109.5 ?
C38 O31 H31A . . 109.5 ?
C39 O32 H32A . . 109.5 ?
C31 O33 C40 . . 118.99(16) ?
C37 O34 C41 . . 115.44(17) ?
C42 O35 H35A . . 109.5 ?
C12 O36 H36 . . 109.5 ?
O4 C1 O8 . . 111.42(19) ?
O4 C1 C2 . . 110.68(18) ?
O8 C1 C2 . . 107.42(19) ?
O4 C1 H1 . . 109.1 ?
O8 C1 H1 . . 109.1 ?
C2 C1 H1 . . 109.1 ?
O1 C2 C3 . . 112.3(2) ?
O1 C2 C1 . . 110.80(18) ?
C3 C2 C1 . . 110.34(19) ?
O1 C2 H2 . . 107.7 ?
C3 C2 H2 . . 107.7 ?
C1 C2 H2 . . 107.7 ?
O2 C3 C4 . . 106.73(18) ?
O2 C3 C2 . . 112.39(19) ?
C4 C3 C2 . . 110.6(2) ?
O2 C3 H3 . . 109.0 ?
C4 C3 H3 . . 109.0 ?
C2 C3 H3 . . 109.0 ?
O3 C4 C3 . . 107.56(19) ?
O3 C4 C5 . . 109.00(19) ?
C3 C4 C5 . . 110.25(18) ?
O3 C4 H4 . . 110.0 ?
C3 C4 H4 . . 110.0 ?
C5 C4 H4 . . 110.0 ?
O4 C5 C6 . . 106.7(2) ?
O4 C5 C4 . . 108.40(19) ?
C6 C5 C4 . . 114.3(2) ?
O4 C5 H5 . . 109.1 ?
C6 C5 H5 . . 109.1 ?
C4 C5 H5 . . 109.1 ?
O9 C7 O13 . . 110.19(18) ?
O9 C7 C8 . . 111.52(19) ?
O13 C7 C8 . . 107.64(19) ?
O9 C7 H7 . . 109.2 ?
O13 C7 H7 . . 109.2 ?
C8 C7 H7 . . 109.2 ?
O6 C8 C9 . . 112.0(2) ?
O6 C8 C7 . . 109.72(19) ?
C9 C8 C7 . . 110.97(18) ?
O6 C8 H8 . . 108.0 ?
C9 C8 H8 . . 108.0 ?
C7 C8 H8 . . 108.0 ?
O7 C9 C8 . . 113.35(18) ?
O7 C9 C10 . . 110.8(2) ?
C8 C9 C10 . . 109.68(19) ?
O7 C9 H9 . . 107.6 ?
C8 C9 H9 . . 107.6 ?
C10 C9 H9 . . 107.6 ?
O8 C10 C9 . . 105.82(18) ?
O8 C10 C11 . . 111.88(18) ?
C9 C10 C11 . . 107.94(19) ?
O8 C10 H10 . . 110.4 ?
C9 C10 H10 . . 110.4 ?
C11 C10 H10 . . 110.4 ?
O9 C11 C12 . . 107.95(19) ?
O9 C11 C10 . . 106.86(18) ?
C12 C11 C10 . . 116.8(2) ?
O9 C11 H11 . . 108.3 ?
C12 C11 H11 . . 108.3 ?
C10 C11 H11 . . 108.3 ?
O36 C12 C11 . . 115.1(2) ?
O36 C12 H12A . . 108.5 ?
C11 C12 H12A . . 108.5 ?
O36 C12 H12B . . 108.5 ?
C11 C12 H12B . . 108.5 ?
H12A C12 H12B . . 107.5 ?
O18 C13 O14 . . 111.31(19) ?
O18 C13 C14 . . 107.20(18) ?
O14 C13 C14 . . 111.02(19) ?
O18 C13 H13 . . 109.1 ?
O14 C13 H13 . . 109.1 ?
C14 C13 H13 . . 109.1 ?
O11 C14 C15 . . 110.39(19) ?
O11 C14 C13 . . 109.65(19) ?
C15 C14 C13 . . 109.79(19) ?
O11 C14 H14 . . 109.0 ?
C15 C14 H14 . . 109.0 ?
C13 C14 H14 . . 109.0 ?
O12 C15 C16 . . 107.38(18) ?
O12 C15 C14 . . 110.84(18) ?
C16 C15 C14 . . 110.75(18) ?
O12 C15 H15 . . 109.3 ?
C16 C15 H15 . . 109.3 ?
C14 C15 H15 . . 109.3 ?
O13 C16 C15 . . 105.71(17) ?
O13 C16 C17 . . 110.33(18) ?
C15 C16 C17 . . 112.08(19) ?
O13 C16 H16 . . 109.5 ?
C15 C16 H16 . . 109.5 ?
C17 C16 H16 . . 109.5 ?
O14 C17 C18 . . 105.75(18) ?
O14 C17 C16 . . 109.75(18) ?
C18 C17 C16 . . 113.1(2) ?
O14 C17 H17 . . 109.4 ?
C18 C17 H17 . . 109.4 ?
C16 C17 H17 . . 109.4 ?
O15 C18 C17 . . 107.79(19) ?
O15 C18 H18A . . 110.1 ?
C17 C18 H18A . . 110.1 ?
O15 C18 H18B . . 110.1 ?
C17 C18 H18B . . 110.1 ?
H18A C18 H18B . . 108.5 ?
O19 C19 O23 . . 110.45(19) ?
O19 C19 C20 . . 110.13(18) ?
O23 C19 C20 . . 108.29(18) ?
O19 C19 H19 . . 109.3 ?
O23 C19 H19 . . 109.3 ?
C20 C19 H19 . . 109.3 ?
O16 C20 C21 . . 108.93(18) ?
O16 C20 C19 . . 109.99(18) ?
C21 C20 C19 . . 109.15(19) ?
O16 C20 H20 . . 109.6 ?
C21 C20 H20 . . 109.6 ?
C19 C20 H20 . . 109.6 ?
O17 C21 C20 . . 109.46(19) ?
O17 C21 C22 . . 110.80(18) ?
C20 C21 C22 . . 110.51(18) ?
O17 C21 H21 . . 108.7 ?
C20 C21 H21 . . 108.7 ?
C22 C21 H21 . . 108.7 ?
O18 C22 C23 . . 107.67(18) ?
O18 C22 C21 . . 106.81(17) ?
C23 C22 C21 . . 112.33(18) ?
O18 C22 H22 . . 110.0 ?
C23 C22 H22 . . 110.0 ?
C21 C22 H22 . . 110.0 ?
O19 C23 C24 . . 105.91(18) ?
O19 C23 C22 . . 110.36(19) ?
C24 C23 C22 . . 112.89(19) ?
O19 C23 H23 . . 109.2 ?
C24 C23 H23 . . 109.2 ?
C22 C23 H23 . . 109.2 ?
O20 C24 C23 . . 111.1(2) ?
O20 C24 H24A . . 109.4 ?
C23 C24 H24A . . 109.4 ?
O20 C24 H24B . . 109.4 ?
C23 C24 H24B . . 109.4 ?
H24A C24 H24B . . 108.0 ?
O24 C25 O28 . . 110.90(19) ?
O24 C25 C26 . . 111.10(18) ?
O28 C25 C26 . . 108.21(18) ?
O24 C25 H25 . . 108.9 ?
O28 C25 H25 . . 108.9 ?
C26 C25 H25 . . 108.9 ?
O21 C26 C27 . . 112.28(19) ?
O21 C26 C25 . . 111.14(18) ?
C27 C26 C25 . . 110.38(19) ?
O21 C26 H26 . . 107.6 ?
C27 C26 H26 . . 107.6 ?
C25 C26 H26 . . 107.6 ?
O22 C27 C28 . . 111.73(19) ?
O22 C27 C26 . . 108.29(19) ?
C28 C27 C26 . . 108.59(19) ?
O22 C27 H27 . . 109.4 ?
C28 C27 H27 . . 109.4 ?
C26 C27 H27 . . 109.4 ?
O23 C28 C27 . . 107.03(18) ?
O23 C28 C29 . . 111.26(19) ?
C27 C28 C29 . . 109.50(19) ?
O23 C28 H28 . . 109.7 ?
C27 C28 H28 . . 109.7 ?
C29 C28 H28 . . 109.7 ?
O24 C29 C30 . . 106.93(19) ?
O24 C29 C28 . . 108.22(19) ?
C30 C29 C28 . . 113.7(2) ?
O24 C29 H29 . . 109.3 ?
C30 C29 H29 . . 109.3 ?
C28 C29 H29 . . 109.3 ?
O25 C30 C29 . . 113.3(2) ?
O25 C30 H30A . . 108.9 ?
C29 C30 H30A . . 108.9 ?
O25 C30 H30B . . 108.9 ?
C29 C30 H30B . . 108.9 ?
H30A C30 H30B . . 107.7 ?
O29 C31 O33 . . 111.25(18) ?
O29 C31 C32 . . 110.58(19) ?
O33 C31 C32 . . 106.41(19) ?
O29 C31 H31 . . 109.5 ?
O33 C31 H31 . . 109.5 ?
C32 C31 H31 . . 109.5 ?
O26 C32 C33 . . 111.62(19) ?
O26 C32 C31 . . 108.11(19) ?
C33 C32 C31 . . 109.44(19) ?
O26 C32 H32 . . 109.2 ?
C33 C32 H32 . . 109.2 ?
C31 C32 H32 . . 109.2 ?
O27 C33 C32 . . 110.6(2) ?
O27 C33 C34 . . 110.42(19) ?
C32 C33 C34 . . 108.28(19) ?
O27 C33 H33 . . 109.2 ?
C32 C33 H33 . . 109.2 ?
C34 C33 H33 . . 109.2 ?
O28 C34 C33 . . 107.25(18) ?
O28 C34 C35 . . 110.28(19) ?
C33 C34 C35 . . 109.39(19) ?
O28 C34 H34 . . 110.0 ?
C33 C34 H34 . . 110.0 ?
C35 C34 H34 . . 110.0 ?
O29 C35 C36 . . 107.00(18) ?
O29 C35 C34 . . 108.20(19) ?
C36 C35 C34 . . 115.1(2) ?
O29 C35 H35 . . 108.8 ?
C36 C35 H35 . . 108.8 ?
C34 C35 H35 . . 108.8 ?
O30 C36 C35 . . 112.6(2) ?
O30 C36 H36A . . 109.1 ?
C35 C36 H36A . . 109.1 ?
O30 C36 H36B . . 109.1 ?
C35 C36 H36B . . 109.1 ?
H36A C36 H36B . . 107.8 ?
O3 C37 O34 . . 111.60(18) ?
O3 C37 C38 . . 106.94(18) ?
O34 C37 C38 . . 110.84(18) ?
O3 C37 H37 . . 109.1 ?
O34 C37 H37 . . 109.1 ?
C38 C37 H37 . . 109.1 ?
O31 C38 C39 . . 111.40(19) ?
O31 C38 C37 . . 111.44(18) ?
C39 C38 C37 . . 109.72(18) ?
O31 C38 H38 . . 108.0 ?
C39 C38 H38 . . 108.0 ?
C37 C38 H38 . . 108.0 ?
O32 C39 C38 . . 110.27(18) ?
O32 C39 C40 . . 109.19(18) ?
C38 C39 C40 . . 109.88(19) ?
O32 C39 H39 . . 109.2 ?
C38 C39 H39 . . 109.2 ?
C40 C39 H39 . . 109.2 ?
O33 C40 C39 . . 105.44(17) ?
O33 C40 C41 . . 108.61(17) ?
C39 C40 C41 . . 112.83(18) ?
O33 C40 H40 . . 110.0 ?
C39 C40 H40 . . 110.0 ?
C41 C40 H40 . . 110.0 ?
O34 C41 C42 . . 105.01(18) ?
O34 C41 C40 . . 111.49(18) ?
C42 C41 C40 . . 111.44(19) ?
O34 C41 H41 . . 109.6 ?
C42 C41 H41 . . 109.6 ?
C40 C41 H41 . . 109.6 ?
O35 C42 C41 . . 111.42(18) ?
O35 C42 H42A . . 109.3 ?
C41 C42 H42A . . 109.3 ?
O35 C42 H42B . . 109.3 ?
C41 C42 H42B . . 109.3 ?
H42A C42 H42B . . 108.0 ?
H37A O37 H37B . . 105(2) ?
H38A O38 H38B . . 113(3) ?
H39A O39 H39B . . 103(3) ?
H40A O40 H40B . . 95(2) ?
H41A O41 H41B . . 109(3) ?
H42C O42 H42D . . 111(3) ?
O44' O44 O49 . . 139.5(19) ?

loop_
_geom_bond_atom_site_label_1
_geom_bond_atom_site_label_2
_geom_bond_site_symmetry_2
_geom_bond_distance
_geom_bond_publ_flag
O1 C2 . 1.429(3) ?
O1 H1A . 0.8400 ?
O2 C3 . 1.428(3) ?
O2 H2A . 0.8400 ?
O3 C37 . 1.411(3) ?
O3 C4 . 1.436(3) ?
O4 C1 . 1.400(3) ?
O4 C5 . 1.441(3) ?
O5 C6 . 1.395(4) ?
O5 H5A . 0.8400 ?
C6 C5 . 1.507(4) ?
C6 H6A . 0.9900 ?
C6 H6B . 0.9900 ?
O5' H5' . 0.8400 ?
O6 C8 . 1.433(3) ?
O6 H6C . 0.8400 ?
O7 C9 . 1.430(3) ?
O7 H7A . 0.8400 ?
O8 C1 . 1.406(3) ?
O8 C10 . 1.437(3) ?
O9 C7 . 1.403(3) ?
O9 C11 . 1.441(3) ?
O11 C14 . 1.424(3) ?
O11 H11A . 0.8400 ?
O12 C15 . 1.426(3) ?
O12 H12C . 0.8400 ?
O13 C7 . 1.417(3) ?
O13 C16 . 1.433(3) ?
O14 C13 . 1.410(3) ?
O14 C17 . 1.449(3) ?
O15 C18 . 1.437(3) ?
O15 H15A . 0.8400 ?
O16 C20 . 1.429(3) ?
O16 H16A . 0.8400 ?
O17 C21 . 1.421(3) ?
O17 H17A . 0.8400 ?
O18 C13 . 1.405(3) ?
O18 C22 . 1.432(3) ?
O19 C19 . 1.402(3) ?
O19 C23 . 1.441(3) ?
O20 C24 . 1.432(3) ?
O20 H20A . 0.8400 ?
O21 C26 . 1.422(3) ?
O21 H21A . 0.8400 ?
O22 C27 . 1.427(3) ?
O22 H22A . 0.8400 ?
O23 C19 . 1.415(3) ?
O23 C28 . 1.425(3) ?
O24 C25 . 1.408(3) ?
O24 C29 . 1.448(3) ?
O25 C30 . 1.415(3) ?
O25 H25A . 0.8400 ?
O26 C32 . 1.434(3) ?
O26 H26A . 0.8400 ?
O27 C33 . 1.424(3) ?
O27 H27A . 0.8400 ?
O28 C25 . 1.413(3) ?
O28 C34 . 1.435(3) ?
O29 C31 . 1.408(3) ?
O29 C35 . 1.444(3) ?
O30 C36 . 1.430(3) ?
O30 H30C . 0.8400 ?
O31 C38 . 1.422(3) ?
O31 H31A . 0.8400 ?
O32 C39 . 1.428(3) ?
O32 H32A . 0.8400 ?
O33 C31 . 1.412(3) ?
O33 C40 . 1.430(3) ?
O34 C37 . 1.411(3) ?
O34 C41 . 1.436(3) ?
O35 C42 . 1.432(3) ?
O35 H35A . 0.8400 ?
O36 C12 . 1.410(3) ?
O36 H36 . 0.8400 ?
C1 C2 . 1.532(3) ?
C1 H1 . 1.0000 ?
C2 C3 . 1.519(3) ?
C2 H2 . 1.0000 ?
C3 C4 . 1.515(3) ?
C3 H3 . 1.0000 ?
C4 C5 . 1.527(3) ?
C4 H4 . 1.0000 ?
C5 H5 . 1.0000 ?
C7 C8 . 1.539(3) ?
C7 H7 . 1.0000 ?
C8 C9 . 1.521(3) ?
C8 H8 . 1.0000 ?
C9 C10 . 1.527(3) ?
C9 H9 . 1.0000 ?
C10 C11 . 1.534(3) ?
C10 H10 . 1.0000 ?
C11 C12 . 1.509(3) ?
C11 H11 . 1.0000 ?
C12 H12A . 0.9900 ?
C12 H12B . 0.9900 ?
C13 C14 . 1.526(3) ?
C13 H13 . 1.0000 ?
C14 C15 . 1.519(3) ?
C14 H14 . 1.0000 ?
C15 C16 . 1.517(3) ?
C15 H15 . 1.0000 ?
C16 C17 . 1.529(3) ?
C16 H16 . 1.0000 ?
C17 C18 . 1.506(3) ?
C17 H17 . 1.0000 ?
C18 H18A . 0.9900 ?
C18 H18B . 0.9900 ?
C19 C20 . 1.536(3) ?
C19 H19 . 1.0000 ?
C20 C21 . 1.505(3) ?
C20 H20 . 1.0000 ?
C21 C22 . 1.525(3) ?
C21 H21 . 1.0000 ?
C22 C23 . 1.520(3) ?
C22 H22 . 1.0000 ?
C23 C24 . 1.510(3) ?
C23 H23 . 1.0000 ?
C24 H24A . 0.9900 ?
C24 H24B . 0.9900 ?
C25 C26 . 1.523(3) ?
C25 H25 . 1.0000 ?
C26 C27 . 1.522(3) ?
C26 H26 . 1.0000 ?
C27 C28 . 1.517(3) ?
C27 H27 . 1.0000 ?
C28 C29 . 1.518(3) ?
C28 H28 . 1.0000 ?
C29 C30 . 1.515(3) ?
C29 H29 . 1.0000 ?
C30 H30A . 0.9900 ?
C30 H30B . 0.9900 ?
C31 C32 . 1.524(4) ?
C31 H31 . 1.0000 ?
C32 C33 . 1.519(3) ?
C32 H32 . 1.0000 ?
C33 C34 . 1.522(3) ?
C33 H33 . 1.0000 ?
C34 C35 . 1.526(3) ?
C34 H34 . 1.0000 ?
C35 C36 . 1.508(3) ?
C35 H35 . 1.0000 ?
C36 H36A . 0.9900 ?
C36 H36B . 0.9900 ?
C37 C38 . 1.524(3) ?
C37 H37 . 1.0000 ?
C38 C39 . 1.510(3) ?
C38 H38 . 1.0000 ?
C39 C40 . 1.516(3) ?
C39 H39 . 1.0000 ?
C40 C41 . 1.523(3) ?
C40 H40 . 1.0000 ?
C41 C42 . 1.510(3) ?
C41 H41 . 1.0000 ?
C42 H42A . 0.9900 ?
C42 H42B . 0.9900 ?
O37 H37A . 0.824(17) ?
O37 H37B . 0.849(17) ?
O38 H38A . 0.828(17) ?
O38 H38B . 0.817(17) ?
O39 H39A . 0.856(18) ?
O39 H39B . 0.861(18) ?
O40 H40A . 0.879(18) ?
O40 H40B . 0.869(18) ?
O41 H41A . 0.844(17) ?
O41 H41B . 0.840(18) ?
O42 H42C . 0.852(18) ?
O42 H42D . 0.805(18) ?
O44 O44' . 1.07(3) ?
O44 O49 . 1.73(3) ?
O45 O45' . 0.774(13) ?
O46 O46' . 0.84(4) ?
O48 O50 . 1.46(4) ?

loop_
_geom_hbond_atom_site_label_D
_geom_hbond_atom_site_label_H
_geom_hbond_atom_site_label_A
_geom_hbond_site_symmetry_A
_geom_hbond_distance_DH
_geom_hbond_distance_HA
_geom_hbond_distance_DA
_geom_hbond_angle_DHA
O1 H1A O7 . 0.84 2.36 3.065(3) 142
O2 H2A O45 2_655 0.84 2.00 2.809(3) 161
O2 H2A O45' 2_655 0.84 1.95 2.633(11) 138
O5 H5A O47 . 0.84 1.76 2.578(15) 163
O5 H5A O45 1_565 0.84 2.46 3.024(4) 125
O5' H5' O45 1_565 0.84 1.66 2.47(3) 163
O5' H5' O45' 1_565 0.84 2.40 3.20(3) 159
O6 H6C O12 . 0.84 2.04 2.845(2) 161
O6 H6C O13 . 0.84 2.31 2.742(2) 112
O7 H7A O26 2_655 0.84 2.14 2.956(3) 165
O11 H11A O40 . 0.84 1.78 2.595(2) 163
O12 H12C O31 2_645 0.84 1.85 2.676(2) 167
O15 H15A O41 2_756 0.84 2.04 2.870(3) 172
O16 H16A O38 1_545 0.84 1.90 2.733(3) 174
O17 H17A O11 . 0.84 2.06 2.889(2) 171
O20 H20A O43 . 0.84 1.93 2.725(3) 157
O20 H20A O50 . 0.84 2.12 2.80(3) 138
O21 H21A O27 . 0.84 1.99 2.810(2) 167
O21 H21A O28 . 0.84 2.36 2.794(2) 112
O22 H22A O16 . 0.84 1.97 2.776(2) 160
O22 H22A O23 . 0.84 2.41 2.821(2) 111
O25 H25A O39 2_745 0.84 1.90 2.743(3) 178
O26 H26A O37 2_645 0.84 1.83 2.668(3) 176
O27 H27A O5 1_545 0.84 2.09 2.821(3) 145
O30 H30C O15 1_554 0.84 2.06 2.858(3) 158
O30 H30C O14 1_554 0.84 2.37 2.945(2) 126
O31 H31A O2 . 0.84 2.01 2.844(2) 172
O32 H32A O26 . 0.84 2.04 2.871(2) 170
O35 H35A O37 2_655 0.84 2.08 2.890(2) 161
O36 H36 O11 1_565 0.84 2.02 2.854(2) 173
O37 H37A O6 . 0.824(17) 2.05(2) 2.837(2) 160(3)
O37 H37B O32 1_556 0.849(17) 1.910(18) 2.753(2) 171(3)
O38 H38A O20 . 0.828(17) 2.11(2) 2.865(3) 152(3)
O38 H38B O30 2_755 0.817(17) 1.857(18) 2.672(3) 176(3)
O39 H39A O22 1_565 0.856(18) 1.898(18) 2.749(3) 173(3)
O39 H39B O38 . 0.861(18) 2.18(2) 2.959(3) 151(3)
O40 H40A O41 2_746 0.879(18) 2.21(3) 2.787(3) 123(3)
O40 H40B O35 1_546 0.869(18) 1.91(2) 2.770(3) 168(3)
O41 H41A O20 . 0.844(17) 2.134(18) 2.976(3) 175(3)
O41 H41A O19 . 0.844(17) 2.63(3) 3.048(2) 112(3)
O41 H41B O25 . 0.840(18) 1.95(2) 2.769(3) 166(3)
O42 H42C O21 1_565 0.852(18) 2.09(2) 2.932(3) 173(3)
O42 H42D O48 . 0.805(18) 1.90(4) 2.53(3) 135(3)
O42 H42D O39 . 0.805(18) 2.34(3) 3.038(3) 146(3)
